data_2221309
loop_
_publ_author_name
'Li, Cong-Ming'
'Ban, Hong-Yan'

_publ_section_title
;
 (<i>E</i>)-<i>N</i>'-(5-Bromo-2-methoxybenzylidene)-3-methoxybenzohydrazide
;
_journal_coeditor_code BX2199
_journal_issue 4
_journal_name_full 'Acta Crystallographica Section E'
_journal_page_first o883
_journal_paper_doi 10.1107/S1600536809010435
_journal_volume 65
_journal_year 2009
_chemical_formula_moiety 'C16 H15 Br N2 O3'
_chemical_formula_sum 'C16 H15 Br N2 O3'
_chemical_formula_weight 363.21
_chemical_name_systematic
;
(<i>E</i>)-<i>N</i>'-(5-Bromo-2-methoxybenzylidene)-3-methoxybenzohydrazide
;
_space_group_IT_number 14
_symmetry_cell_setting monoclinic
_symmetry_space_group_name_Hall '-P 2ybc'
_symmetry_space_group_name_H-M 'P 1 21/c 1'
_atom_sites_solution_hydrogens geom
_atom_sites_solution_primary direct
_atom_sites_solution_secondary difmap
_audit_creation_method SHELXL-97
_cell_angle_alpha 90.00
_cell_angle_beta 96.77(3)
_cell_angle_gamma 90.00
_cell_formula_units_Z 8
_cell_length_a 29.063(3)
_cell_length_b 10.934(2)
_cell_length_c 9.913(2)
_cell_measurement_reflns_used 2210
_cell_measurement_temperature 298(2)
_cell_measurement_theta_max 25.0
_cell_measurement_theta_min 2.4
_cell_volume 3128.1(9)
_computing_cell_refinement 'SAINT (Bruker, 1998)'
_computing_data_collection 'SMART (Bruker, 1998)'
_computing_data_reduction 'SAINT (Bruker, 1998)'
_computing_molecular_graphics 'SHELXTL (Sheldrick, 2008)'
_computing_publication_material 'SHELXTL (Sheldrick, 2008)'
_computing_structure_refinement 'SHELXL97 (Sheldrick, 2008)'
_computing_structure_solution 'SHELXS97 (Sheldrick, 2008)'
_diffrn_ambient_temperature 298(2)
_diffrn_measured_fraction_theta_full 0.994
_diffrn_measured_fraction_theta_max 0.994
_diffrn_measurement_device_type 'Bruker SMART CCD area-detector'
_diffrn_measurement_method \w
_diffrn_radiation_monochromator graphite
_diffrn_radiation_source 'fine-focus sealed tube'
_diffrn_radiation_type MoK\a
_diffrn_radiation_wavelength 0.71073
_diffrn_reflns_av_R_equivalents 0.0764
_diffrn_reflns_av_sigmaI/netI 0.0929
_diffrn_reflns_limit_h_max 36
_diffrn_reflns_limit_h_min -36
_diffrn_reflns_limit_k_max 13
_diffrn_reflns_limit_k_min -13
_diffrn_reflns_limit_l_max 12
_diffrn_reflns_limit_l_min -12
_diffrn_reflns_number 25535
_diffrn_reflns_theta_full 26.99
_diffrn_reflns_theta_max 26.99
_diffrn_reflns_theta_min 0.71
_diffrn_standards_number 0
_exptl_absorpt_coefficient_mu 2.642
_exptl_absorpt_correction_T_max 0.5045
_exptl_absorpt_correction_T_min 0.4582
_exptl_absorpt_correction_type multi-scan
_exptl_absorpt_process_details '(SADABS; Sheldrick, 1996)'
_exptl_crystal_colour colourless
_exptl_crystal_density_diffrn 1.542
_exptl_crystal_density_method 'not measured'
_exptl_crystal_description block
_exptl_crystal_F_000 1472
_exptl_crystal_size_max 0.35
_exptl_crystal_size_mid 0.33
_exptl_crystal_size_min 0.30
_refine_diff_density_max 0.647
_refine_diff_density_min -0.378
_refine_ls_extinction_method none
_refine_ls_goodness_of_fit_ref 1.028
_refine_ls_hydrogen_treatment mixed
_refine_ls_matrix_type full
_refine_ls_number_parameters 407
_refine_ls_number_reflns 6785
_refine_ls_number_restraints 2
_refine_ls_restrained_S_all 1.028
_refine_ls_R_factor_all 0.1315
_refine_ls_R_factor_gt 0.0582
_refine_ls_shift/su_max 0.002
_refine_ls_shift/su_max_lt 0.001
_refine_ls_shift/su_mean 0.000
_refine_ls_structure_factor_coef Fsqd
_refine_ls_weighting_details 'calc w=1/[\s^2^(Fo^2^)+(0.0638P)^2^] where P=(Fo^2^+2Fc^2^)/3'
_refine_ls_weighting_scheme calc
_refine_ls_wR_factor_gt 0.1306
_refine_ls_wR_factor_ref 0.1625
_reflns_number_gt 3586
_reflns_number_total 6785
_reflns_threshold_expression I>2\s(I)
_cod_data_source_file bx2199.cif
_cod_data_source_block I
_cod_original_sg_symbol_H-M 'P 21/c'
_cod_database_code 2221309
_cod_database_fobs_code 2221309

loop_
_symmetry_equiv_pos_as_xyz
'x, y, z'
'-x, y+1/2, -z+1/2'
'-x, -y, -z'
'x, -y-1/2, z-1/2'

loop_
_atom_site_type_symbol
_atom_site_label
_atom_site_fract_x
_atom_site_fract_y
_atom_site_fract_z
_atom_site_U_iso_or_equiv
_atom_site_adp_type
_atom_site_calc_flag
_atom_site_refinement_flags
_atom_site_occupancy
_atom_site_disorder_assembly
_atom_site_disorder_group
Br Br1 0.438449(17) -0.08256(5) 0.10000(5) 0.0545(2) Uani d . 1 . .
Br Br2 1.065761(17) 0.43703(5) 0.40596(5) 0.0581(2) Uani d . 1 . .
O O1 0.58800(11) -0.0965(3) 0.5745(3) 0.0532(9) Uani d . 1 . .
O O2 0.65071(10) 0.2123(3) 0.0643(3) 0.0447(8) Uani d . 1 . .
O O3 0.82081(12) 0.3545(4) 0.1065(4) 0.0733(12) Uani d . 1 . .
O O4 0.91879(10) 0.3807(3) -0.0700(3) 0.0421(8) Uani d . 1 . .
O O5 0.85418(11) 0.7479(3) 0.4006(3) 0.0490(9) Uani d . 1 . .
O O6 0.68171(11) 0.8009(4) 0.0299(4) 0.0617(11) Uani d . 1 . .
N N1 0.60720(11) 0.1219(3) 0.2680(4) 0.0322(9) Uani d . 1 . .
N N2 0.64423(12) 0.2014(3) 0.2890(3) 0.0311(9) Uani d D 1 . .
N N3 0.89398(11) 0.6183(3) 0.2154(3) 0.0294(8) Uani d . 1 . .
N N4 0.85570(11) 0.6914(3) 0.1825(3) 0.0279(8) Uani d D 1 . .
C C1 0.55693(15) -0.0144(4) 0.3641(5) 0.0336(11) Uani d . 1 . .
C C2 0.55304(16) -0.0983(4) 0.4708(5) 0.0380(11) Uani d . 1 . .
C C3 0.51509(16) -0.1751(4) 0.4633(5) 0.0439(12) Uani d . 1 . .
H H3 0.5126 -0.2316 0.5322 0.053 Uiso calc R 1 . .
C C4 0.48093(16) -0.1689(4) 0.3547(5) 0.0461(13) Uani d . 1 . .
H H4 0.4551 -0.2194 0.3516 0.055 Uiso calc R 1 . .
C C5 0.48517(16) -0.0880(4) 0.2512(5) 0.0400(12) Uani d . 1 . .
C C6 0.52270(15) -0.0118(4) 0.2540(5) 0.0371(11) Uani d . 1 . .
H H6 0.5252 0.0416 0.1823 0.045 Uiso calc R 1 . .
C C7 0.59695(15) 0.0686(4) 0.3739(5) 0.0346(11) Uani d . 1 . .
H H7 0.6146 0.0819 0.4571 0.042 Uiso calc R 1 . .
C C8 0.66335(14) 0.2452(4) 0.1807(4) 0.0295(10) Uani d . 1 . .
C C9 0.70434(15) 0.3267(4) 0.2147(4) 0.0341(11) Uani d . 1 . .
C C10 0.74124(15) 0.3062(4) 0.1390(4) 0.0386(11) Uani d . 1 . .
H H10 0.7386 0.2489 0.0692 0.046 Uiso calc R 1 . .
C C11 0.78178(17) 0.3722(4) 0.1689(5) 0.0487(13) Uani d . 1 . .
C C12 0.7840(2) 0.4613(5) 0.2699(5) 0.0573(16) Uani d . 1 . .
H H12 0.8111 0.5063 0.2903 0.069 Uiso calc R 1 . .
C C13 0.7479(2) 0.4832(5) 0.3381(6) 0.0625(16) Uani d . 1 . .
H H13 0.7498 0.5444 0.4037 0.075 Uiso calc R 1 . .
C C14 0.70764(19) 0.4158(4) 0.3121(5) 0.0522(14) Uani d . 1 . .
H H14 0.6828 0.4310 0.3609 0.063 Uiso calc R 1 . .
C C15 0.82060(19) 0.2521(6) 0.0171(6) 0.0752(19) Uani d . 1 . .
H H15A 0.8137 0.1791 0.0647 0.113 Uiso calc R 1 . .
H H15B 0.8505 0.2443 -0.0142 0.113 Uiso calc R 1 . .
H H15C 0.7975 0.2641 -0.0592 0.113 Uiso calc R 1 . .
C C16 0.94706(14) 0.4789(4) 0.1332(4) 0.0285(10) Uani d . 1 . .
C C17 0.95361(15) 0.3906(4) 0.0343(4) 0.0320(10) Uani d . 1 . .
C C18 0.99351(16) 0.3197(4) 0.0470(5) 0.0398(12) Uani d . 1 . .
H H18 0.9977 0.2614 -0.0188 0.048 Uiso calc R 1 . .
C C19 1.02690(15) 0.3349(4) 0.1562(5) 0.0413(12) Uani d . 1 . .
H H19 1.0538 0.2880 0.1636 0.050 Uiso calc R 1 . .
C C20 1.02034(15) 0.4200(4) 0.2547(5) 0.0391(12) Uani d . 1 . .
C C21 0.98093(15) 0.4919(4) 0.2430(4) 0.0347(11) Uani d . 1 . .
H H21 0.9771 0.5497 0.3096 0.042 Uiso calc R 1 . .
C C22 0.90613(14) 0.5574(4) 0.1158(4) 0.0289(10) Uani d . 1 . .
H H22 0.8887 0.5630 0.0310 0.035 Uiso calc R 1 . .
C C23 0.83808(15) 0.7528(4) 0.2815(5) 0.0324(10) Uani d . 1 . .
C C24 0.79532(15) 0.8269(4) 0.2384(4) 0.0319(10) Uani d . 1 . .
C C25 0.76058(14) 0.7787(4) 0.1458(4) 0.0377(11) Uani d . 1 . .
H H25 0.7650 0.7046 0.1031 0.045 Uiso calc R 1 . .
C C26 0.71882(16) 0.8424(5) 0.1170(5) 0.0455(13) Uani d . 1 . .
C C27 0.71308(19) 0.9548(5) 0.1785(6) 0.0530(14) Uani d . 1 . .
H H27 0.6857 0.9986 0.1592 0.064 Uiso calc R 1 . .
C C28 0.74795(19) 0.9991(5) 0.2667(6) 0.0619(16) Uani d . 1 . .
H H28 0.7442 1.0747 0.3069 0.074 Uiso calc R 1 . .
C C29 0.78892(19) 0.9369(4) 0.2998(5) 0.0528(14) Uani d . 1 . .
H H29 0.8119 0.9692 0.3629 0.063 Uiso calc R 1 . .
C C30 0.68602(19) 0.6876(6) -0.0361(6) 0.0719(18) Uani d . 1 . .
H H30A 0.7132 0.6888 -0.0826 0.108 Uiso calc R 1 . .
H H30B 0.6592 0.6741 -0.1005 0.108 Uiso calc R 1 . .
H H30C 0.6887 0.6230 0.0300 0.108 Uiso calc R 1 . .
C C31 0.92295(18) 0.2885(5) -0.1714(5) 0.0604(16) Uani d . 1 . .
H H31A 0.9497 0.3053 -0.2167 0.091 Uiso calc R 1 . .
H H31B 0.8957 0.2891 -0.2363 0.091 Uiso calc R 1 . .
H H31C 0.9263 0.2097 -0.1286 0.091 Uiso calc R 1 . .
C C32 0.58764(19) -0.1863(5) 0.6795(5) 0.0688(17) Uani d . 1 . .
H H32A 0.5599 -0.1774 0.7226 0.103 Uiso calc R 1 . .
H H32B 0.6142 -0.1750 0.7455 0.103 Uiso calc R 1 . .
H H32C 0.5885 -0.2666 0.6407 0.103 Uiso calc R 1 . .
H H2 0.6553(18) 0.222(5) 0.374(2) 0.080 Uiso d D 1 . .
H H4A 0.8453(17) 0.713(5) 0.097(2) 0.080 Uiso d D 1 . .

loop_
_atom_site_aniso_label
_atom_site_aniso_U_11
_atom_site_aniso_U_22
_atom_site_aniso_U_33
_atom_site_aniso_U_12
_atom_site_aniso_U_13
_atom_site_aniso_U_23
Br1 0.0435(3) 0.0704(4) 0.0482(4) -0.0108(3) 0.0001(3) -0.0070(3)
Br2 0.0421(3) 0.0750(4) 0.0537(4) 0.0093(3) -0.0090(3) 0.0077(3)
O1 0.048(2) 0.063(2) 0.048(2) -0.0067(18) -0.0005(17) 0.0185(19)
O2 0.0447(19) 0.061(2) 0.0287(19) -0.0067(17) 0.0045(15) 0.0080(17)
O3 0.054(2) 0.085(3) 0.087(3) -0.033(2) 0.035(2) -0.022(3)
O4 0.0378(19) 0.048(2) 0.041(2) -0.0007(16) 0.0059(15) -0.0140(16)
O5 0.049(2) 0.066(2) 0.0299(19) 0.0205(18) -0.0017(16) -0.0133(17)
O6 0.036(2) 0.082(3) 0.064(3) 0.0124(19) -0.0072(18) -0.001(2)
N1 0.0269(19) 0.036(2) 0.034(2) -0.0021(17) 0.0063(17) 0.0014(18)
N2 0.029(2) 0.035(2) 0.030(2) -0.0038(17) 0.0073(17) 0.0003(18)
N3 0.0254(19) 0.032(2) 0.031(2) 0.0009(16) 0.0030(16) -0.0021(17)
N4 0.0250(19) 0.032(2) 0.027(2) 0.0053(16) 0.0045(16) 0.0020(17)
C1 0.036(3) 0.034(3) 0.034(3) -0.002(2) 0.013(2) -0.004(2)
C2 0.036(3) 0.037(3) 0.042(3) -0.002(2) 0.010(2) 0.001(2)
C3 0.047(3) 0.037(3) 0.050(3) -0.006(2) 0.014(3) 0.009(2)
C4 0.040(3) 0.043(3) 0.057(4) -0.009(2) 0.014(3) -0.008(3)
C5 0.039(3) 0.047(3) 0.035(3) -0.006(2) 0.010(2) -0.007(2)
C6 0.039(3) 0.036(3) 0.037(3) -0.004(2) 0.010(2) 0.002(2)
C7 0.036(3) 0.035(3) 0.033(3) 0.000(2) 0.006(2) 0.000(2)
C8 0.026(2) 0.033(3) 0.030(3) 0.0083(19) 0.007(2) 0.008(2)
C9 0.035(3) 0.033(3) 0.036(3) -0.001(2) 0.010(2) 0.001(2)
C10 0.043(3) 0.036(3) 0.039(3) -0.004(2) 0.011(2) 0.004(2)
C11 0.050(3) 0.048(3) 0.052(3) -0.014(3) 0.020(3) 0.002(3)
C12 0.080(4) 0.042(3) 0.054(4) -0.030(3) 0.025(3) -0.010(3)
C13 0.085(4) 0.048(4) 0.060(4) -0.023(3) 0.029(3) -0.019(3)
C14 0.067(4) 0.040(3) 0.054(4) -0.009(3) 0.028(3) -0.007(3)
C15 0.053(4) 0.095(5) 0.086(5) -0.009(3) 0.040(3) -0.022(4)
C16 0.032(2) 0.029(2) 0.026(2) 0.0022(19) 0.0094(19) 0.0029(19)
C17 0.032(3) 0.035(3) 0.031(3) -0.006(2) 0.010(2) -0.002(2)
C18 0.044(3) 0.032(3) 0.046(3) 0.005(2) 0.017(2) -0.002(2)
C19 0.034(3) 0.040(3) 0.051(3) 0.009(2) 0.010(2) 0.013(3)
C20 0.033(3) 0.039(3) 0.045(3) -0.001(2) 0.001(2) 0.015(2)
C21 0.037(3) 0.035(3) 0.033(3) 0.000(2) 0.008(2) 0.002(2)
C22 0.027(2) 0.033(3) 0.027(2) -0.0007(19) 0.0032(19) 0.000(2)
C23 0.036(3) 0.029(3) 0.032(3) -0.002(2) 0.002(2) 0.000(2)
C24 0.039(3) 0.029(3) 0.028(3) 0.002(2) 0.006(2) 0.002(2)
C25 0.042(3) 0.035(3) 0.036(3) 0.011(2) 0.008(2) -0.002(2)
C26 0.041(3) 0.053(3) 0.044(3) 0.011(3) 0.011(2) 0.010(3)
C27 0.055(3) 0.041(3) 0.063(4) 0.026(3) 0.009(3) 0.005(3)
C28 0.071(4) 0.034(3) 0.080(4) 0.019(3) 0.006(3) -0.005(3)
C29 0.066(4) 0.041(3) 0.051(3) 0.012(3) 0.002(3) -0.009(3)
C30 0.049(3) 0.096(5) 0.068(4) 0.003(3) -0.004(3) -0.017(4)
C31 0.060(3) 0.072(4) 0.051(3) -0.002(3) 0.015(3) -0.031(3)
C32 0.071(4) 0.080(4) 0.053(4) 0.005(3) 0.001(3) 0.030(3)

loop_
_atom_type_symbol
_atom_type_description
_atom_type_scat_dispersion_real
_atom_type_scat_dispersion_imag
_atom_type_scat_source
C C 0.0033 0.0016 'International Tables Vol C Tables 4.2.6.8 and 6.1.1.4'
H H 0.0000 0.0000 'International Tables Vol C Tables 4.2.6.8 and 6.1.1.4'
N N 0.0061 0.0033 'International Tables Vol C Tables 4.2.6.8 and 6.1.1.4'
O O 0.0106 0.0060 'International Tables Vol C Tables 4.2.6.8 and 6.1.1.4'
Br Br -0.2901 2.4595 'International Tables Vol C Tables 4.2.6.8 and 6.1.1.4'

loop_
_geom_angle_atom_site_label_1
_geom_angle_atom_site_label_2
_geom_angle_atom_site_label_3
_geom_angle_site_symmetry_1
_geom_angle_site_symmetry_3
_geom_angle
_geom_angle_publ_flag
C2 O1 C32 . . 118.2(4) ?
C11 O3 C15 . . 116.7(4) ?
C17 O4 C31 . . 118.0(4) ?
C26 O6 C30 . . 118.2(4) ?
C7 N1 N2 . . 114.8(4) ?
C8 N2 N1 . . 119.3(4) ?
C8 N2 H2 . . 122(4) ?
N1 N2 H2 . . 119(4) ?
C22 N3 N4 . . 114.2(3) ?
C23 N4 N3 . . 119.1(3) ?
C23 N4 H4A . . 117(3) ?
N3 N4 H4A . . 123(3) ?
C6 C1 C2 . . 119.2(4) ?
C6 C1 C7 . . 121.8(4) ?
C2 C1 C7 . . 119.0(4) ?
O1 C2 C3 . . 124.8(4) ?
O1 C2 C1 . . 116.0(4) ?
C3 C2 C1 . . 119.2(5) ?
C4 C3 C2 . . 120.6(5) ?
C4 C3 H3 . . 119.7 ?
C2 C3 H3 . . 119.7 ?
C5 C4 C3 . . 119.8(4) ?
C5 C4 H4 . . 120.1 ?
C3 C4 H4 . . 120.1 ?
C6 C5 C4 . . 121.2(4) ?
C6 C5 Br1 . . 119.4(4) ?
C4 C5 Br1 . . 119.4(4) ?
C5 C6 C1 . . 119.9(4) ?
C5 C6 H6 . . 120.0 ?
C1 C6 H6 . . 120.0 ?
N1 C7 C1 . . 119.4(4) ?
N1 C7 H7 . . 120.3 ?
C1 C7 H7 . . 120.3 ?
O2 C8 N2 . . 122.6(4) ?
O2 C8 C9 . . 122.1(4) ?
N2 C8 C9 . . 115.0(4) ?
C14 C9 C10 . . 119.9(4) ?
C14 C9 C8 . . 124.9(4) ?
C10 C9 C8 . . 115.2(4) ?
C11 C10 C9 . . 119.3(4) ?
C11 C10 H10 . . 120.4 ?
C9 C10 H10 . . 120.4 ?
O3 C11 C10 . . 124.0(5) ?
O3 C11 C12 . . 117.0(5) ?
C10 C11 C12 . . 119.0(5) ?
C13 C12 C11 . . 121.0(5) ?
C13 C12 H12 . . 119.5 ?
C11 C12 H12 . . 119.5 ?
C12 C13 C14 . . 120.6(5) ?
C12 C13 H13 . . 119.7 ?
C14 C13 H13 . . 119.7 ?
C9 C14 C13 . . 120.0(5) ?
C9 C14 H14 . . 120.0 ?
C13 C14 H14 . . 120.0 ?
O3 C15 H15A . . 109.5 ?
O3 C15 H15B . . 109.5 ?
H15A C15 H15B . . 109.5 ?
O3 C15 H15C . . 109.5 ?
H15A C15 H15C . . 109.5 ?
H15B C15 H15C . . 109.5 ?
C21 C16 C17 . . 118.5(4) ?
C21 C16 C22 . . 121.7(4) ?
C17 C16 C22 . . 119.8(4) ?
O4 C17 C18 . . 124.2(4) ?
O4 C17 C16 . . 115.8(4) ?
C18 C17 C16 . . 120.1(4) ?
C19 C18 C17 . . 120.5(4) ?
C19 C18 H18 . . 119.7 ?
C17 C18 H18 . . 119.7 ?
C18 C19 C20 . . 119.7(4) ?
C18 C19 H19 . . 120.2 ?
C20 C19 H19 . . 120.2 ?
C19 C20 C21 . . 120.5(4) ?
C19 C20 Br2 . . 119.2(3) ?
C21 C20 Br2 . . 120.4(4) ?
C20 C21 C16 . . 120.8(4) ?
C20 C21 H21 . . 119.6 ?
C16 C21 H21 . . 119.6 ?
N3 C22 C16 . . 120.8(4) ?
N3 C22 H22 . . 119.6 ?
C16 C22 H22 . . 119.6 ?
O5 C23 N4 . . 123.5(4) ?
O5 C23 C24 . . 120.6(4) ?
N4 C23 C24 . . 115.9(4) ?
C29 C24 C25 . . 120.1(4) ?
C29 C24 C23 . . 119.9(4) ?
C25 C24 C23 . . 119.8(4) ?
C24 C25 C26 . . 119.5(4) ?
C24 C25 H25 . . 120.2 ?
C26 C25 H25 . . 120.2 ?
O6 C26 C27 . . 116.1(4) ?
O6 C26 C25 . . 124.1(5) ?
C27 C26 C25 . . 119.8(5) ?
C28 C27 C26 . . 118.8(5) ?
C28 C27 H27 . . 120.6 ?
C26 C27 H27 . . 120.6 ?
C27 C28 C29 . . 122.7(5) ?
C27 C28 H28 . . 118.7 ?
C29 C28 H28 . . 118.7 ?
C24 C29 C28 . . 119.1(5) ?
C24 C29 H29 . . 120.4 ?
C28 C29 H29 . . 120.4 ?
O6 C30 H30A . . 109.5 ?
O6 C30 H30B . . 109.5 ?
H30A C30 H30B . . 109.5 ?
O6 C30 H30C . . 109.5 ?
H30A C30 H30C . . 109.5 ?
H30B C30 H30C . . 109.5 ?
O4 C31 H31A . . 109.5 ?
O4 C31 H31B . . 109.5 ?
H31A C31 H31B . . 109.5 ?
O4 C31 H31C . . 109.5 ?
H31A C31 H31C . . 109.5 ?
H31B C31 H31C . . 109.5 ?
O1 C32 H32A . . 109.5 ?
O1 C32 H32B . . 109.5 ?
H32A C32 H32B . . 109.5 ?
O1 C32 H32C . . 109.5 ?
H32A C32 H32C . . 109.5 ?
H32B C32 H32C . . 109.5 ?

loop_
_geom_bond_atom_site_label_1
_geom_bond_atom_site_label_2
_geom_bond_site_symmetry_2
_geom_bond_distance
_geom_bond_publ_flag
Br1 C5 . 1.901(5) ?
Br2 C20 . 1.886(5) ?
O1 C2 . 1.358(5) ?
O1 C32 . 1.431(6) ?
O2 C8 . 1.223(5) ?
O3 C11 . 1.369(5) ?
O3 C15 . 1.426(6) ?
O4 C17 . 1.363(5) ?
O4 C31 . 1.438(5) ?
O5 C23 . 1.219(5) ?
O6 C26 . 1.376(6) ?
O6 C30 . 1.414(6) ?
N1 C7 . 1.267(5) ?
N1 N2 . 1.380(5) ?
N2 C8 . 1.353(5) ?
N2 H2 . 0.90(3) ?
N3 C22 . 1.275(5) ?
N3 N4 . 1.377(4) ?
N4 C23 . 1.339(5) ?
N4 H4A . 0.90(3) ?
C1 C6 . 1.388(6) ?
C1 C2 . 1.414(6) ?
C1 C7 . 1.470(6) ?
C2 C3 . 1.382(6) ?
C3 C4 . 1.377(6) ?
C3 H3 . 0.9300 ?
C4 C5 . 1.372(6) ?
C4 H4 . 0.9300 ?
C5 C6 . 1.370(6) ?
C6 H6 . 0.9300 ?
C7 H7 . 0.9300 ?
C8 C9 . 1.494(6) ?
C9 C14 . 1.367(6) ?
C9 C10 . 1.397(6) ?
C10 C11 . 1.384(6) ?
C10 H10 . 0.9300 ?
C11 C12 . 1.393(7) ?
C12 C13 . 1.336(7) ?
C12 H12 . 0.9300 ?
C13 C14 . 1.381(7) ?
C13 H13 . 0.9300 ?
C14 H14 . 0.9300 ?
C15 H15A . 0.9600 ?
C15 H15B . 0.9600 ?
C15 H15C . 0.9600 ?
C16 C21 . 1.386(6) ?
C16 C17 . 1.405(6) ?
C16 C22 . 1.460(6) ?
C17 C18 . 1.388(6) ?
C18 C19 . 1.376(6) ?
C18 H18 . 0.9300 ?
C19 C20 . 1.378(6) ?
C19 H19 . 0.9300 ?
C20 C21 . 1.383(6) ?
C21 H21 . 0.9300 ?
C22 H22 . 0.9300 ?
C23 C24 . 1.503(6) ?
C24 C29 . 1.371(6) ?
C24 C25 . 1.386(6) ?
C25 C26 . 1.399(6) ?
C25 H25 . 0.9300 ?
C26 C27 . 1.391(7) ?
C27 C28 . 1.348(7) ?
C27 H27 . 0.9300 ?
C28 C29 . 1.377(7) ?
C28 H28 . 0.9300 ?
C29 H29 . 0.9300 ?
C30 H30A . 0.9600 ?
C30 H30B . 0.9600 ?
C30 H30C . 0.9600 ?
C31 H31A . 0.9600 ?
C31 H31B . 0.9600 ?
C31 H31C . 0.9600 ?
C32 H32A . 0.9600 ?
C32 H32B . 0.9600 ?
C32 H32C . 0.9600 ?

loop_
_geom_hbond_atom_site_label_D
_geom_hbond_atom_site_label_H
_geom_hbond_atom_site_label_A
_geom_hbond_site_symmetry_A
_geom_hbond_distance_DH
_geom_hbond_distance_HA
_geom_hbond_distance_DA
_geom_hbond_angle_DHA
N2 H2 O2 4_566 0.90(3) 2.03(3) 2.872(5) 155(5)
N4 H4A O5 4_575 0.90(3) 2.04(3) 2.868(5) 153(5)

loop_
_geom_torsion_atom_site_label_1
_geom_torsion_atom_site_label_2
_geom_torsion_atom_site_label_3
_geom_torsion_atom_site_label_4
_geom_torsion_site_symmetry_1
_geom_torsion_site_symmetry_2
_geom_torsion_site_symmetry_3
_geom_torsion_site_symmetry_4
_geom_torsion
_geom_torsion_publ_flag
C7 N1 N2 C8 . . . . 167.8(4) ?
C22 N3 N4 C23 . . . . 175.4(4) ?
C32 O1 C2 C3 . . . . 4.8(7) ?
C32 O1 C2 C1 . . . . -175.0(4) ?
C6 C1 C2 O1 . . . . 179.4(4) ?
C7 C1 C2 O1 . . . . -1.3(6) ?
C6 C1 C2 C3 . . . . -0.4(7) ?
C7 C1 C2 C3 . . . . 178.9(4) ?
O1 C2 C3 C4 . . . . 179.0(4) ?
C1 C2 C3 C4 . . . . -1.2(7) ?
C2 C3 C4 C5 . . . . 1.8(7) ?
C3 C4 C5 C6 . . . . -0.7(7) ?
C3 C4 C5 Br1 . . . . 178.7(4) ?
C4 C5 C6 C1 . . . . -1.0(7) ?
Br1 C5 C6 C1 . . . . 179.7(3) ?
C2 C1 C6 C5 . . . . 1.5(7) ?
C7 C1 C6 C5 . . . . -177.8(4) ?
N2 N1 C7 C1 . . . . 177.6(4) ?
C6 C1 C7 N1 . . . . -18.0(6) ?
C2 C1 C7 N1 . . . . 162.7(4) ?
N1 N2 C8 O2 . . . . -3.9(6) ?
N1 N2 C8 C9 . . . . -177.8(3) ?
O2 C8 C9 C14 . . . . 143.8(5) ?
N2 C8 C9 C14 . . . . -42.3(6) ?
O2 C8 C9 C10 . . . . -36.7(6) ?
N2 C8 C9 C10 . . . . 137.2(4) ?
C14 C9 C10 C11 . . . . 3.5(7) ?
C8 C9 C10 C11 . . . . -176.1(4) ?
C15 O3 C11 C10 . . . . -7.5(8) ?
C15 O3 C11 C12 . . . . 171.5(5) ?
C9 C10 C11 O3 . . . . 176.1(4) ?
C9 C10 C11 C12 . . . . -2.8(7) ?
O3 C11 C12 C13 . . . . -178.7(5) ?
C10 C11 C12 C13 . . . . 0.3(8) ?
C11 C12 C13 C14 . . . . 1.5(9) ?
C10 C9 C14 C13 . . . . -1.7(8) ?
C8 C9 C14 C13 . . . . 177.8(5) ?
C12 C13 C14 C9 . . . . -0.8(9) ?
C31 O4 C17 C18 . . . . 1.9(6) ?
C31 O4 C17 C16 . . . . -177.7(4) ?
C21 C16 C17 O4 . . . . 179.0(4) ?
C22 C16 C17 O4 . . . . -3.4(6) ?
C21 C16 C17 C18 . . . . -0.6(6) ?
C22 C16 C17 C18 . . . . 177.0(4) ?
O4 C17 C18 C19 . . . . -179.5(4) ?
C16 C17 C18 C19 . . . . 0.1(7) ?
C17 C18 C19 C20 . . . . 0.9(7) ?
C18 C19 C20 C21 . . . . -1.4(7) ?
C18 C19 C20 Br2 . . . . 178.5(3) ?
C19 C20 C21 C16 . . . . 0.8(7) ?
Br2 C20 C21 C16 . . . . -179.1(3) ?
C17 C16 C21 C20 . . . . 0.2(6) ?
C22 C16 C21 C20 . . . . -177.3(4) ?
N4 N3 C22 C16 . . . . 177.8(3) ?
C21 C16 C22 N3 . . . . -18.1(6) ?
C17 C16 C22 N3 . . . . 164.4(4) ?
N3 N4 C23 O5 . . . . 0.1(6) ?
N3 N4 C23 C24 . . . . -177.8(3) ?
O5 C23 C24 C29 . . . . 38.0(6) ?
N4 C23 C24 C29 . . . . -144.0(4) ?
O5 C23 C24 C25 . . . . -136.1(5) ?
N4 C23 C24 C25 . . . . 41.9(6) ?
C29 C24 C25 C26 . . . . -0.9(7) ?
C23 C24 C25 C26 . . . . 173.2(4) ?
C30 O6 C26 C27 . . . . 179.4(5) ?
C30 O6 C26 C25 . . . . -0.7(7) ?
C24 C25 C26 O6 . . . . -178.0(4) ?
C24 C25 C26 C27 . . . . 1.8(7) ?
O6 C26 C27 C28 . . . . 178.8(5) ?
C25 C26 C27 C28 . . . . -1.0(8) ?
C26 C27 C28 C29 . . . . -0.8(9) ?
C25 C24 C29 C28 . . . . -0.9(7) ?
C23 C24 C29 C28 . . . . -174.9(5) ?
C27 C28 C29 C24 . . . . 1.7(9) ?
